data_1551530
loop_
_publ_author_name
'TOYAMA, Mari'
'YAMAMOTO, Yu'

_publ_section_title
;
 Crystal Structure of
 &lt;i&gt;cis&lt;/i&gt;-Bis(2,2&#x2032;-bipyridyl)bis(trifluoromethanesulfonato)cobalt(II)
;
_journal_issue 0
_journal_name_full 'X-ray Structure Analysis Online'
_journal_page_first 21
_journal_paper_doi 10.2116/xraystruct.35.21
_journal_volume 35
_journal_year 2019
_chemical_formula_moiety 'C22 H16 Co F6 N4 O6 S2'
_chemical_formula_sum 'C22 H16 Co F6 N4 O6 S2'
_chemical_formula_weight 669.44
_space_group_crystal_system monoclinic
_space_group_IT_number 15
_space_group_name_Hall '-C 2yc'
_space_group_name_H-M_alt 'C 1 2/c 1'
_symmetry_space_group_name_Hall '-C 2yc'
_symmetry_space_group_name_H-M 'C 1 2/c 1'
_atom_sites_solution_hydrogens geom
_atom_sites_solution_primary direct
_atom_sites_solution_secondary difmap
_cell_angle_alpha 90.0000
_cell_angle_beta 101.6670(17)
_cell_angle_gamma 90.0000
_cell_formula_units_Z 4
_cell_length_a 9.90587(16)
_cell_length_b 14.2978(2)
_cell_length_c 18.6626(3)
_cell_measurement_reflns_used 4245
_cell_measurement_temperature 173
_cell_measurement_theta_max 74.55
_cell_measurement_theta_min 4.84
_cell_volume 2588.61(7)
_computing_cell_refinement 'CrysAlisPro 1.171.39.20a (Rigaku OD, 2015)'
_computing_data_collection 'CrysAlisPro 1.171.39.20a (Rigaku OD, 2015)'
_computing_data_reduction 'CrysAlisPro 1.171.39.20a (Rigaku OD, 2015)'
_computing_molecular_graphics 'CrystalStructure 4.2'
_computing_publication_material 'CrystalStructure 4.2 (Rigaku, 2015)'
_computing_structure_refinement 'SHELXL Version 2014/7 (Sheldrick, 2008)'
_computing_structure_solution 'SIR2011 (Burla, et al., 2012)'
_diffrn_ambient_temperature 173
_diffrn_detector_area_resol_mean 5.811
_diffrn_measured_fraction_theta_full 1.000
_diffrn_measured_fraction_theta_max 0.999
_diffrn_measurement_device_type 'Rigaku XtaLAB P200'
_diffrn_measurement_method \w
_diffrn_radiation_type 'Cu K\a'
_diffrn_radiation_wavelength 1.54187
_diffrn_reflns_av_R_equivalents 0.0440
_diffrn_reflns_Laue_measured_fraction_full 1.000
_diffrn_reflns_Laue_measured_fraction_max 0.999
_diffrn_reflns_limit_h_max 11
_diffrn_reflns_limit_h_min -11
_diffrn_reflns_limit_k_max 17
_diffrn_reflns_limit_k_min -12
_diffrn_reflns_limit_l_max 22
_diffrn_reflns_limit_l_min -20
_diffrn_reflns_number 6387
_diffrn_reflns_point_group_measured_fraction_full 1.000
_diffrn_reflns_point_group_measured_fraction_max 0.999
_diffrn_reflns_theta_full 67.687
_diffrn_reflns_theta_max 68.194
_diffrn_reflns_theta_min 4.839
_diffrn_standards_number 0
_exptl_absorpt_coefficient_mu 7.548
_exptl_absorpt_correction_T_max 0.470
_exptl_absorpt_correction_T_min 0.284
_exptl_absorpt_correction_type multi-scan
_exptl_absorpt_process_details
;
CrysAlisPro 1.171.39.20a (Rigaku Oxford Diffraction, 2015)
Empirical absorption correction using spherical harmonics,
 implemented in SCALE3 ABSPACK scaling algorithm.
;
_exptl_crystal_colour yellow
_exptl_crystal_density_diffrn 1.718
_exptl_crystal_density_method 'not measured'
_exptl_crystal_description block
_exptl_crystal_F_000 1348.00
_exptl_crystal_size_max 0.200
_exptl_crystal_size_mid 0.150
_exptl_crystal_size_min 0.100
_refine_diff_density_max 0.33
_refine_diff_density_min -0.66
_refine_ls_extinction_method none
_refine_ls_goodness_of_fit_ref 1.084
_refine_ls_hydrogen_treatment constr
_refine_ls_number_parameters 186
_refine_ls_number_reflns 2377
_refine_ls_number_restraints 0
_refine_ls_R_factor_all 0.0397
_refine_ls_R_factor_gt 0.0381
_refine_ls_shift/su_max 0.001
_refine_ls_structure_factor_coef Fsqd
_refine_ls_weighting_details 'w = 1/[\s^2^(Fo^2^)+(0.0635P)^2^+1.0505P] where P=(Fo^2^+2Fc^2^)/3'
_refine_ls_weighting_scheme calc
_refine_ls_wR_factor_gt 0.1006
_refine_ls_wR_factor_ref 0.1016
_reflns_Friedel_coverage 0.000
_reflns_number_gt 2261
_reflns_number_total 2377
_reflns_threshold_expression F^2^>2.0\s(F^2^)
_cod_data_source_file 35_21_1.txt
_cod_data_source_block cis-Co(OTf)2(bpy)2
_cod_database_code 1551530

loop_
_space_group_symop_operation_xyz
'x, y, z'
'-x, y, -z+1/2'
'x+1/2, y+1/2, z'
'-x+1/2, y+1/2, -z+1/2'
'-x, -y, -z'
'x, -y, z-1/2'
'-x+1/2, -y+1/2, -z'
'x+1/2, -y+1/2, z-1/2'

loop_
_atom_site_label
_atom_site_type_symbol
_atom_site_fract_x
_atom_site_fract_y
_atom_site_fract_z
_atom_site_U_iso_or_equiv
_atom_site_adp_type
_atom_site_occupancy
_atom_site_site_symmetry_order
_atom_site_calc_flag
_atom_site_refinement_flags_posn
_atom_site_refinement_flags_adp
_atom_site_refinement_flags_occupancy
Co1 Co 1.0000 0.33570(3) 0.2500 0.01901(16) Uani 1 2 d S T P
S1 S 1.20279(5) 0.49244(4) 0.35859(3) 0.02490(17) Uani 1 1 d . . .
F1 F 1.4145(2) 0.38258(15) 0.36630(16) 0.0865(8) Uani 1 1 d . . .
F2 F 1.42829(18) 0.51103(17) 0.30802(12) 0.0700(6) Uani 1 1 d . . .
F3 F 1.4597(2) 0.51063(17) 0.42384(12) 0.0754(7) Uani 1 1 d . . .
O1 O 1.14249(16) 0.44581(11) 0.29034(9) 0.0293(4) Uani 1 1 d . . .
O2 O 1.1889(2) 0.59209(12) 0.35503(11) 0.0412(4) Uani 1 1 d . . .
O3 O 1.1764(2) 0.44855(14) 0.42349(10) 0.0449(5) Uani 1 1 d . . .
N1 N 1.07113(19) 0.32779(11) 0.15132(11) 0.0224(4) Uani 1 1 d . . .
N2 N 0.86627(18) 0.23646(12) 0.19071(11) 0.0236(4) Uani 1 1 d . . .
C1 C 0.9983(2) 0.27144(14) 0.09983(12) 0.0235(4) Uani 1 1 d . . .
C2 C 1.0277(3) 0.26545(16) 0.03028(13) 0.0318(5) Uani 1 1 d . . .
H2 H 0.9773 0.2238 -0.0049 0.038 Uiso 1 1 calc R U .
C3 C 1.1309(3) 0.32052(18) 0.01274(15) 0.0362(6) Uani 1 1 d . . .
H3 H 1.1499 0.3188 -0.0351 0.043 Uiso 1 1 calc R U .
C4 C 1.2062(2) 0.37812(18) 0.06549(15) 0.0355(6) Uani 1 1 d . . .
H4 H 1.2781 0.4163 0.0548 0.043 Uiso 1 1 calc R U .
C5 C 1.1744(2) 0.37889(16) 0.13445(14) 0.0293(5) Uani 1 1 d . . .
H5 H 1.2276 0.4171 0.1713 0.035 Uiso 1 1 calc R U .
C6 C 0.7946(3) 0.16088(15) 0.07546(15) 0.0326(6) Uani 1 1 d . . .
H6 H 0.8078 0.1498 0.0272 0.039 Uiso 1 1 calc R U .
C7 C 0.8824(2) 0.22026(14) 0.12182(13) 0.0250(5) Uani 1 1 d . . .
C8 C 0.6881(3) 0.11813(16) 0.10007(15) 0.0373(6) Uani 1 1 d . . .
H8 H 0.6264 0.0780 0.0686 0.045 Uiso 1 1 calc R U .
C9 C 0.6715(3) 0.13407(17) 0.17094(16) 0.0392(6) Uani 1 1 d . . .
H9 H 0.5991 0.1048 0.1891 0.047 Uiso 1 1 calc R U .
C10 C 0.7629(2) 0.19356(16) 0.21452(14) 0.0321(5) Uani 1 1 d . . .
H10 H 0.7522 0.2046 0.2633 0.038 Uiso 1 1 calc R U .
C11 C 1.3857(3) 0.4733(2) 0.36390(17) 0.0439(7) Uani 1 1 d . . .

loop_
_atom_site_aniso_label
_atom_site_aniso_U_11
_atom_site_aniso_U_22
_atom_site_aniso_U_33
_atom_site_aniso_U_23
_atom_site_aniso_U_13
_atom_site_aniso_U_12
Co1 0.0183(3) 0.0208(2) 0.0179(3) 0.000 0.00346(18) 0.000
S1 0.0261(3) 0.0270(3) 0.0213(3) -0.00026(19) 0.0042(2) -0.00748(18)
F1 0.0493(10) 0.0655(13) 0.135(2) 0.0040(13) -0.0045(12) 0.0248(9)
F2 0.0334(9) 0.1182(18) 0.0639(13) 0.0082(12) 0.0227(9) -0.0039(9)
F3 0.0431(10) 0.1134(17) 0.0580(13) 0.0002(11) -0.0173(9) -0.0319(10)
O1 0.0284(8) 0.0336(8) 0.0240(9) -0.0023(7) 0.0009(6) -0.0087(6)
O2 0.0538(11) 0.0314(9) 0.0425(11) -0.0052(7) 0.0194(9) -0.0013(7)
O3 0.0557(11) 0.0540(11) 0.0242(9) 0.0045(8) 0.0059(8) -0.0267(9)
N1 0.0217(9) 0.0234(8) 0.0226(10) 0.0016(7) 0.0055(8) 0.0030(6)
N2 0.0244(9) 0.0218(8) 0.0242(10) 0.0011(7) 0.0038(7) -0.0023(7)
C1 0.0235(10) 0.0232(9) 0.0224(11) 0.0003(8) 0.0013(9) 0.0086(8)
C2 0.0381(12) 0.0353(12) 0.0214(12) -0.0016(9) 0.0042(10) 0.0149(10)
C3 0.0411(14) 0.0437(13) 0.0287(13) 0.0061(11) 0.0185(11) 0.0199(11)
C4 0.0319(12) 0.0402(13) 0.0389(14) 0.0085(11) 0.0181(11) 0.0075(10)
C5 0.0273(11) 0.0312(11) 0.0306(13) 0.0021(9) 0.0089(9) 0.0007(9)
C6 0.0348(13) 0.0255(11) 0.0320(14) -0.0033(9) -0.0060(11) 0.0031(8)
C7 0.0256(10) 0.0212(9) 0.0250(12) 0.0000(8) -0.0024(9) 0.0048(8)
C8 0.0376(12) 0.0251(11) 0.0399(15) -0.0005(10) -0.0138(11) -0.0039(9)
C9 0.0342(12) 0.0297(12) 0.0497(17) 0.0091(11) -0.0012(12) -0.0104(10)
C10 0.0330(12) 0.0319(11) 0.0306(13) 0.0046(10) 0.0047(10) -0.0091(9)
C11 0.0285(12) 0.0533(15) 0.0462(17) 0.0036(13) -0.0012(12) -0.0046(11)

loop_
_atom_type_symbol
_atom_type_description
_atom_type_scat_dispersion_real
_atom_type_scat_dispersion_imag
_atom_type_scat_source
C C 0.0181 0.0091
;
International Tables for Crystallography
(Vol. C, Tables 4.2.6.8 and 6.1.1.4)
;
H H 0.0000 0.0000
;
International Tables for Crystallography
(Vol. C, Table 6.1.1.4)
;
Co Co -2.3653 3.6143
;
International Tables for Crystallography
(Vol. C, Tables 4.2.6.8 and 6.1.1.4)
;
F F 0.0727 0.0534
;
International Tables for Crystallography
(Vol. C, Tables 4.2.6.8 and 6.1.1.4)
;
N N 0.0311 0.0180
;
International Tables for Crystallography
(Vol. C, Tables 4.2.6.8 and 6.1.1.4)
;
O O 0.0492 0.0322
;
International Tables for Crystallography
(Vol. C, Tables 4.2.6.8 and 6.1.1.4)
;
S S 0.3331 0.5567
;
International Tables for Crystallography
(Vol. C, Tables 4.2.6.8 and 6.1.1.4)
;

loop_
_geom_angle_atom_site_label_1
_geom_angle_atom_site_label_2
_geom_angle_atom_site_label_3
_geom_angle
_geom_angle_site_symmetry_1
_geom_angle_site_symmetry_3
N2 Co1 N2 94.87(10) . 2_755
N2 Co1 N1 97.93(7) . 2_755
N2 Co1 N1 77.84(7) 2_755 2_755
N2 Co1 N1 77.84(7) . .
N2 Co1 N1 97.93(7) 2_755 .
N1 Co1 N1 173.84(9) 2_755 .
N2 Co1 O1 90.62(7) . 2_755
N2 Co1 O1 168.96(7) 2_755 2_755
N1 Co1 O1 91.93(7) 2_755 2_755
N1 Co1 O1 92.59(6) . 2_755
N2 Co1 O1 168.96(7) . .
N2 Co1 O1 90.62(7) 2_755 .
N1 Co1 O1 92.59(6) 2_755 .
N1 Co1 O1 91.92(7) . .
O1 Co1 O1 85.65(9) 2_755 .
O2 S1 O3 116.26(12) . .
O2 S1 O1 113.38(11) . .
O3 S1 O1 115.21(10) . .
O2 S1 C11 103.80(12) . .
O3 S1 C11 103.79(13) . .
O1 S1 C11 101.96(12) . .
S1 O1 Co1 140.15(10) . .
C5 N1 C1 118.7(2) . .
C5 N1 Co1 125.51(16) . .
C1 N1 Co1 115.54(15) . .
C10 N2 C7 118.84(19) . .
C10 N2 Co1 125.20(17) . .
C7 N2 Co1 115.83(14) . .
N1 C1 C2 121.4(2) . .
N1 C1 C7 115.4(2) . .
C2 C1 C7 123.1(2) . .
C3 C2 C1 119.4(2) . .
C3 C2 H2 120.3 . .
C1 C2 H2 120.3 . .
C2 C3 C4 119.3(2) . .
C2 C3 H3 120.3 . .
C4 C3 H3 120.3 . .
C3 C4 C5 118.4(2) . .
C3 C4 H4 120.8 . .
C5 C4 H4 120.8 . .
N1 C5 C4 122.7(2) . .
N1 C5 H5 118.7 . .
C4 C5 H5 118.7 . .
C8 C6 C7 119.4(3) . .
C8 C6 H6 120.3 . .
C7 C6 H6 120.3 . .
N2 C7 C6 121.4(2) . .
N2 C7 C1 115.20(18) . .
C6 C7 C1 123.4(2) . .
C6 C8 C9 119.5(2) . .
C6 C8 H8 120.2 . .
C9 C8 H8 120.2 . .
C10 C9 C8 118.3(2) . .
C10 C9 H9 120.9 . .
C8 C9 H9 120.9 . .
N2 C10 C9 122.6(2) . .
N2 C10 H10 118.7 . .
C9 C10 H10 118.7 . .
F2 C11 F3 107.1(2) . .
F2 C11 F1 109.1(3) . .
F3 C11 F1 106.8(3) . .
F2 C11 S1 111.75(19) . .
F3 C11 S1 111.2(2) . .
F1 C11 S1 110.79(19) . .

loop_
_geom_bond_atom_site_label_1
_geom_bond_atom_site_label_2
_geom_bond_distance
_geom_bond_site_symmetry_2
Co1 N2 2.0976(18) .
Co1 N2 2.0976(18) 2_755
Co1 N1 2.1037(19) 2_755
Co1 N1 2.1038(19) .
Co1 O1 2.1466(15) 2_755
Co1 O1 2.1466(15) .
S1 O2 1.4316(18) .
S1 O3 1.4344(18) .
S1 O1 1.4546(16) .
S1 C11 1.816(3) .
F1 C11 1.326(4) .
F2 C11 1.317(4) .
F3 C11 1.320(3) .
N1 C5 1.345(3) .
N1 C1 1.346(3) .
N2 C10 1.344(3) .
N2 C7 1.347(3) .
C1 C2 1.389(3) .
C1 C7 1.488(3) .
C2 C3 1.381(4) .
C2 H2 0.9500 .
C3 C4 1.381(4) .
C3 H3 0.9500 .
C4 C5 1.386(4) .
C4 H4 0.9500 .
C5 H5 0.9500 .
C6 C8 1.376(4) .
C6 C7 1.386(3) .
C6 H6 0.9500 .
C8 C9 1.384(4) .
C8 H8 0.9500 .
C9 C10 1.381(3) .
C9 H9 0.9500 .
C10 H10 0.9500 .

loop_
_geom_torsion_atom_site_label_1
_geom_torsion_atom_site_label_2
_geom_torsion_atom_site_label_3
_geom_torsion_atom_site_label_4
_geom_torsion
O2 S1 O1 Co1 -127.57(16)
O3 S1 O1 Co1 9.8(2)
C11 S1 O1 Co1 121.50(17)
C5 N1 C1 C2 -0.1(3)
Co1 N1 C1 C2 174.99(15)
C5 N1 C1 C7 -177.61(18)
Co1 N1 C1 C7 -2.5(2)
N1 C1 C2 C3 -2.0(3)
C7 C1 C2 C3 175.3(2)
C1 C2 C3 C4 2.3(3)
C2 C3 C4 C5 -0.4(3)
C1 N1 C5 C4 2.0(3)
Co1 N1 C5 C4 -172.53(17)
C3 C4 C5 N1 -1.8(3)
C10 N2 C7 C6 0.2(3)
Co1 N2 C7 C6 -175.74(16)
C10 N2 C7 C1 179.34(19)
Co1 N2 C7 C1 3.4(2)
C8 C6 C7 N2 0.5(3)
C8 C6 C7 C1 -178.5(2)
N1 C1 C7 N2 -0.6(3)
C2 C1 C7 N2 -178.03(18)
N1 C1 C7 C6 178.54(18)
C2 C1 C7 C6 1.1(3)
C7 C6 C8 C9 -0.9(3)
C6 C8 C9 C10 0.5(4)
C7 N2 C10 C9 -0.6(3)
Co1 N2 C10 C9 174.93(18)
C8 C9 C10 N2 0.2(4)
O2 S1 C11 F2 -57.1(2)
O3 S1 C11 F2 -179.1(2)
O1 S1 C11 F2 60.9(2)
O2 S1 C11 F3 62.5(2)
O3 S1 C11 F3 -59.5(2)
O1 S1 C11 F3 -179.5(2)
O2 S1 C11 F1 -178.9(2)
O3 S1 C11 F1 59.1(3)
O1 S1 C11 F1 -60.9(2)
